data_7247860
loop_
_publ_author_name
'Deshmukh, Gopal'
'Rana, Thakur Rochak Kumar'
'Yadav, Nikita'
'Rajaraman, Gopalan'
'Murugavel, Ramaswamy'

_publ_section_title
;
 A highly active and chemoselective homobimetallic ruthenium catalyst for
 one-pot reductive amination in water
;
_journal_issue 3
_journal_name_full 'Green Chemistry'
_journal_page_first 1610
_journal_page_last 1626
_journal_paper_doi 10.1039/D3GC03374K
_journal_volume 26
_journal_year 2024
_chemical_formula_moiety 'C29 H36 Cl N O Ru'
_chemical_formula_sum 'C29 H36 Cl N O Ru'
_chemical_formula_weight 551.11
_space_group_crystal_system monoclinic
_space_group_IT_number 14
_space_group_name_Hall '-P 2yn'
_space_group_name_H-M_alt 'P 1 21/n 1'
_atom_sites_solution_hydrogens geom
_atom_sites_solution_primary dual
_audit_creation_date 2023-07-18
_audit_creation_method
;
Olex2 1.5
(compiled 2023.03.06 svn.rbb2c1857 for OlexSys, GUI svn.r6748)
;
_audit_update_record
;
2023-08-28 deposited with the CCDC.	2023-12-12 downloaded from the CCDC.
;
_cell_angle_alpha 90
_cell_angle_beta 99.3510(10)
_cell_angle_gamma 90
_cell_formula_units_Z 4
_cell_length_a 11.39840(10)
_cell_length_b 12.30260(10)
_cell_length_c 18.3366(2)
_cell_measurement_reflns_used 26802
_cell_measurement_temperature 104.5(7)
_cell_measurement_theta_max 25.0270
_cell_measurement_theta_min 2.2440
_cell_volume 2537.17(4)
_computing_cell_refinement 'CrysAlisPro 1.171.41.93a (Rigaku OD, 2020)'
_computing_data_collection 'CrysAlisPro 1.171.41.93a (Rigaku OD, 2020)'
_computing_data_reduction 'CrysAlisPro 1.171.41.93a (Rigaku OD, 2020)'
_computing_molecular_graphics 'Olex2 1.5 (Dolomanov et al., 2009)'
_computing_publication_material 'Olex2 1.5 (Dolomanov et al., 2009)'
_computing_structure_refinement 'SHELXL 2018/3 (Sheldrick, 2015)'
_computing_structure_solution 'SHELXT 2018/2 (Sheldrick, 2018)'
_diffrn_ambient_environment N~2~
_diffrn_ambient_temperature 104.5(7)
_diffrn_detector 'CCD plate'
_diffrn_measured_fraction_theta_full 0.996
_diffrn_measured_fraction_theta_max 0.996
_diffrn_measurement_details
;
List of Runs (angles in degrees, time in seconds):

  # Type    Start    End  Width  t~exp~   \w     \q     \k     \f   Frames
#--------------------------------------------------------------------------
  1  \f   -126.01 105.99   1.00    5.00   6.61  -9.84 -31.50    --   232
  2  \w   -100.81  15.19   1.00    5.00    --   -9.84 -59.25 -51.92  116
  3  \w   -100.81  15.19   1.00    5.00    --   -9.84 -59.25-123.92  116
  4  \w   -100.81  15.19   1.00    5.00    --   -9.84 -59.25 164.08  116
  5  \w    -60.89   0.11   1.00    5.00    --  -14.77  94.56 -34.84   61
;
_diffrn_measurement_device 'abstract diffractometer'
_diffrn_measurement_device_type 'Saxi-CrysAlisPro-abstract goniometer imported SAXI images'
_diffrn_measurement_method '\w and \f scans'
_diffrn_orient_matrix_type 'CrysAlisPro convention (1999,Acta A55,543-557)'
_diffrn_orient_matrix_UB_11 -0.0343273000
_diffrn_orient_matrix_UB_12 0.0477498000
_diffrn_orient_matrix_UB_13 0.0015899000
_diffrn_orient_matrix_UB_21 -0.0495906000
_diffrn_orient_matrix_UB_22 -0.0258992000
_diffrn_orient_matrix_UB_23 -0.0214170000
_diffrn_orient_matrix_UB_31 -0.0184909000
_diffrn_orient_matrix_UB_32 -0.0192443000
_diffrn_orient_matrix_UB_33 0.0328024000
_diffrn_radiation_monochromator graphite
_diffrn_radiation_probe x-ray
_diffrn_radiation_type 'Mo K\a'
_diffrn_radiation_wavelength 0.71073
_diffrn_reflns_av_R_equivalents 0.0357
_diffrn_reflns_av_unetI/netI 0.0150
_diffrn_reflns_Laue_measured_fraction_full 0.996
_diffrn_reflns_Laue_measured_fraction_max 0.996
_diffrn_reflns_limit_h_max 13
_diffrn_reflns_limit_h_min -13
_diffrn_reflns_limit_k_max 14
_diffrn_reflns_limit_k_min -14
_diffrn_reflns_limit_l_max 21
_diffrn_reflns_limit_l_min -21
_diffrn_reflns_number 44264
_diffrn_reflns_point_group_measured_fraction_full 0.996
_diffrn_reflns_point_group_measured_fraction_max 0.996
_diffrn_reflns_theta_full 25.019
_diffrn_reflns_theta_max 25.019
_diffrn_reflns_theta_min 2.251
_diffrn_source 'fine-focus sealed X-ray tube'
_diffrn_source_type 'Enhance (Mo) X-ray Source'
_exptl_absorpt_coefficient_mu 0.745
_exptl_absorpt_correction_T_max 1.00000
_exptl_absorpt_correction_T_min 0.63636
_exptl_absorpt_correction_type multi-scan
_exptl_absorpt_process_details
;
CrysAlisPro 1.171.41.93a (Rigaku Oxford Diffraction, 2020)
Empirical absorption correction using spherical harmonics,
implemented in SCALE3 ABSPACK scaling algorithm.
;
_exptl_crystal_colour 'metallic dark red'
_exptl_crystal_colour_lustre metallic
_exptl_crystal_colour_modifier dark
_exptl_crystal_colour_primary red
_exptl_crystal_density_diffrn 1.443
_exptl_crystal_description needle
_exptl_crystal_F_000 1144
_exptl_crystal_size_max 0.201
_exptl_crystal_size_mid 0.057
_exptl_crystal_size_min 0.023
_refine_diff_density_max 0.446
_refine_diff_density_min -0.430
_refine_diff_density_rms 0.055
_refine_ls_extinction_method none
_refine_ls_goodness_of_fit_ref 1.033
_refine_ls_hydrogen_treatment constr
_refine_ls_matrix_type full
_refine_ls_number_parameters 305
_refine_ls_number_reflns 4454
_refine_ls_number_restraints 0
_refine_ls_restrained_S_all 1.033
_refine_ls_R_factor_all 0.0221
_refine_ls_R_factor_gt 0.0212
_refine_ls_shift/su_max 0.001
_refine_ls_shift/su_mean 0.000
_refine_ls_structure_factor_coef Fsqd
_refine_ls_weighting_details 'w=1/[\s^2^(Fo^2^)+(0.0261P)^2^+2.5289P] where P=(Fo^2^+2Fc^2^)/3'
_refine_ls_weighting_scheme calc
_refine_ls_wR_factor_gt 0.0542
_refine_ls_wR_factor_ref 0.0549
_reflns_Friedel_coverage 0.000
_reflns_number_gt 4281
_reflns_number_total 4454
_reflns_threshold_expression 'I > 2\s(I)'
_cod_data_source_file d3gc03374k3.cif
_cod_data_source_block rm_gd_312
_cod_depositor_comments 'Adding full bibliography for 7247859--7247860.cif.'
_cod_database_code 7247860
_shelx_shelxl_version_number 2018/3
_shelx_space_group_comment
;
The symmetry employed for this shelxl refinement is uniquely defined
by the following loop, which should always be used as a source of
symmetry information in preference to the above space-group names.
They are only intended as comments.
;
_olex2_refinement_description
;
1. Fixed Uiso
 At 1.2 times of:
  All C(H) groups
 At 1.5 times of:
  All C(H,H,H) groups
2.a Ternary CH refined with riding coordinates:
 C14(H14), C17(H17), C26(H26)
2.b Aromatic/amide H refined with riding coordinates:
 C22(H22), C25(H25), C21(H21), C7(H7), C24(H24), C2(H2), C3(H3), C12(H12),
 C5(H5), C10(H10), C4(H4), C11(H11)
2.c Idealised Me refined as rotating group:
 C29(H29a,H29b,H29c), C27(H27a,H27b,H27c), C19(H19a,H19b,H19c), C16(H16a,H16b,
 H16c), C15(H15a,H15b,H15c), C28(H28a,H28b,H28c), C18(H18a,H18b,H18c)
;
_olex2_submission_special_instructions 'No special instructions were received'
_oxdiff_exptl_absorpt_empirical_details
;
Empirical correction (ABSPACK) includes:
- Absorption correction using spherical harmonics
- Frame scaling
;
_oxdiff_exptl_absorpt_empirical_full_max 1.555
_oxdiff_exptl_absorpt_empirical_full_min 0.501

loop_
_space_group_symop_operation_xyz
'x, y, z'
'-x+1/2, y+1/2, -z+1/2'
'-x, -y, -z'
'x-1/2, -y-1/2, z-1/2'

loop_
_atom_site_label
_atom_site_type_symbol
_atom_site_fract_x
_atom_site_fract_y
_atom_site_fract_z
_atom_site_U_iso_or_equiv
_atom_site_adp_type
_atom_site_occupancy
_atom_site_site_symmetry_order
_atom_site_calc_flag
_atom_site_refinement_flags_posn
_atom_site_refinement_flags_adp
_atom_site_refinement_flags_occupancy
_atom_site_disorder_assembly
_atom_site_disorder_group
Ru1 Ru 0.57654(2) 0.60768(2) 0.38558(2) 0.01254(6) Uani 1 1 d . . . . .
Cl1 Cl 0.67660(4) 0.69561(3) 0.49785(2) 0.01808(10) Uani 1 1 d . . . . .
O1 O 0.43046(11) 0.68813(10) 0.41130(7) 0.0179(3) Uani 1 1 d . . . . .
N1 N 0.61694(13) 0.74990(12) 0.33061(8) 0.0151(3) Uani 1 1 d . . . . .
C1 C 0.41761(16) 0.79225(15) 0.41707(10) 0.0181(4) Uani 1 1 d . . . . .
C22 C 0.58353(17) 0.44375(14) 0.43597(10) 0.0174(4) Uani 1 1 d . . . . .
H22 H 0.582120 0.420130 0.485143 0.021 Uiso 1 1 calc R U . . .
C25 C 0.58525(16) 0.50675(14) 0.28921(10) 0.0163(4) Uani 1 1 d . . . . .
H25 H 0.586727 0.527048 0.239381 0.020 Uiso 1 1 calc R U . . .
C20 C 0.47447(16) 0.48687(14) 0.31178(10) 0.0166(4) Uani 1 1 d . . . . .
C21 C 0.47679(17) 0.45460(14) 0.38686(10) 0.0172(4) Uani 1 1 d . . . . .
H21 H 0.403911 0.440163 0.403831 0.021 Uiso 1 1 calc R U . . .
C7 C 0.57515(16) 0.84507(15) 0.34262(10) 0.0182(4) Uani 1 1 d . . . . .
H7 H 0.606445 0.904336 0.318672 0.022 Uiso 1 1 calc R U . . .
C23 C 0.69461(16) 0.46770(14) 0.41319(10) 0.0171(4) Uani 1 1 d . . . . .
C24 C 0.69488(16) 0.49735(14) 0.33875(10) 0.0169(4) Uani 1 1 d . . . . .
H24 H 0.767934 0.510983 0.321777 0.020 Uiso 1 1 calc R U . . .
C6 C 0.48767(16) 0.87178(15) 0.38753(10) 0.0180(4) Uani 1 1 d . . . . .
C8 C 0.68922(16) 0.74219(14) 0.27232(10) 0.0165(4) Uani 1 1 d . . . . .
C9 C 0.81441(16) 0.73717(15) 0.29162(10) 0.0187(4) Uani 1 1 d . . . . .
C2 C 0.32336(17) 0.83088(16) 0.45233(10) 0.0224(4) Uani 1 1 d . . . . .
H2 H 0.273543 0.779918 0.471409 0.027 Uiso 1 1 calc R U . . .
C13 C 0.63268(16) 0.73394(14) 0.19885(10) 0.0166(4) Uani 1 1 d . . . . .
C14 C 0.49795(16) 0.74359(15) 0.17675(10) 0.0198(4) Uani 1 1 d . . . . .
H14 H 0.460269 0.720556 0.219859 0.024 Uiso 1 1 calc R U . . .
C17 C 0.87375(17) 0.75214(16) 0.37128(10) 0.0222(4) Uani 1 1 d . . . . .
H17 H 0.817651 0.725162 0.403856 0.027 Uiso 1 1 calc R U . . .
C29 C 0.80718(17) 0.46271(16) 0.46840(11) 0.0230(4) Uani 1 1 d . . . . .
H29A H 0.864024 0.516098 0.455237 0.034 Uiso 1 1 calc R U . . .
H29B H 0.841500 0.389689 0.468229 0.034 Uiso 1 1 calc R U . . .
H29C H 0.789503 0.479066 0.517785 0.034 Uiso 1 1 calc R U . . .
C3 C 0.30251(18) 0.94049(17) 0.45950(11) 0.0260(4) Uani 1 1 d . . . . .
H3 H 0.239670 0.963491 0.484145 0.031 Uiso 1 1 calc R U . . .
C26 C 0.35773(17) 0.49280(16) 0.25837(10) 0.0205(4) Uani 1 1 d . . . . .
H26 H 0.375023 0.521291 0.210150 0.025 Uiso 1 1 calc R U . . .
C27 C 0.30884(18) 0.37688(16) 0.24553(12) 0.0257(4) Uani 1 1 d . . . . .
H27A H 0.365915 0.332287 0.224173 0.039 Uiso 1 1 calc R U . . .
H27B H 0.233115 0.378986 0.211487 0.039 Uiso 1 1 calc R U . . .
H27C H 0.296297 0.345386 0.292749 0.039 Uiso 1 1 calc R U . . .
C19 C 0.8974(2) 0.87317(18) 0.38850(12) 0.0317(5) Uani 1 1 d . . . . .
H19A H 0.956671 0.900335 0.359842 0.048 Uiso 1 1 calc R U . . .
H19B H 0.927181 0.882129 0.441366 0.048 Uiso 1 1 calc R U . . .
H19C H 0.823270 0.914213 0.375270 0.048 Uiso 1 1 calc R U . . .
C12 C 0.70374(17) 0.71717(15) 0.14453(10) 0.0201(4) Uani 1 1 d . . . . .
H12 H 0.667044 0.709997 0.094411 0.024 Uiso 1 1 calc R U . . .
C5 C 0.46170(17) 0.98355(15) 0.39524(10) 0.0217(4) Uani 1 1 d . . . . .
H5 H 0.508036 1.036120 0.374762 0.026 Uiso 1 1 calc R U . . .
C16 C 0.46187(18) 0.86223(17) 0.15811(11) 0.0260(4) Uani 1 1 d . . . . .
H16A H 0.483170 0.907457 0.202270 0.039 Uiso 1 1 calc R U . . .
H16B H 0.375857 0.866099 0.141286 0.039 Uiso 1 1 calc R U . . .
H16C H 0.503629 0.888659 0.118894 0.039 Uiso 1 1 calc R U . . .
C10 C 0.88037(17) 0.72120(15) 0.23496(11) 0.0219(4) Uani 1 1 d . . . . .
H10 H 0.964583 0.717351 0.246572 0.026 Uiso 1 1 calc R U . . .
C4 C 0.37231(18) 1.01836(16) 0.43111(11) 0.0257(4) Uani 1 1 d . . . . .
H4 H 0.357975 1.093753 0.436612 0.031 Uiso 1 1 calc R U . . .
C11 C 0.82605(18) 0.71077(15) 0.16199(11) 0.0217(4) Uani 1 1 d . . . . .
H11 H 0.872684 0.699294 0.124191 0.026 Uiso 1 1 calc R U . . .
C15 C 0.44768(19) 0.67226(18) 0.11055(11) 0.0270(4) Uani 1 1 d . . . . .
H15A H 0.469341 0.703335 0.065359 0.041 Uiso 1 1 calc R U . . .
H15B H 0.360883 0.669025 0.105996 0.041 Uiso 1 1 calc R U . . .
H15C H 0.480632 0.598764 0.117945 0.041 Uiso 1 1 calc R U . . .
C28 C 0.26516(18) 0.56721(17) 0.28417(12) 0.0277(5) Uani 1 1 d . . . . .
H28A H 0.246613 0.540740 0.331405 0.042 Uiso 1 1 calc R U . . .
H28B H 0.192670 0.567316 0.247189 0.042 Uiso 1 1 calc R U . . .
H28C H 0.296845 0.641273 0.290454 0.042 Uiso 1 1 calc R U . . .
C18 C 0.99019(19) 0.6889(2) 0.39077(12) 0.0330(5) Uani 1 1 d . . . . .
H18A H 0.977834 0.613498 0.374136 0.050 Uiso 1 1 calc R U . . .
H18B H 1.015992 0.690319 0.444418 0.050 Uiso 1 1 calc R U . . .
H18C H 1.051336 0.722519 0.366255 0.050 Uiso 1 1 calc R U . . .

loop_
_atom_site_aniso_label
_atom_site_aniso_U_11
_atom_site_aniso_U_22
_atom_site_aniso_U_33
_atom_site_aniso_U_23
_atom_site_aniso_U_13
_atom_site_aniso_U_12
Ru1 0.01507(9) 0.01146(9) 0.01030(9) 0.00014(5) -0.00029(6) -0.00013(5)
Cl1 0.0233(2) 0.0163(2) 0.0131(2) -0.00093(16) -0.00156(17) -0.00127(17)
O1 0.0184(6) 0.0168(6) 0.0188(6) -0.0024(5) 0.0041(5) -0.0012(5)
N1 0.0168(8) 0.0150(8) 0.0125(7) 0.0008(6) -0.0007(6) -0.0004(6)
C1 0.0193(9) 0.0205(9) 0.0125(8) -0.0014(7) -0.0032(7) 0.0018(7)
C22 0.0270(10) 0.0103(8) 0.0145(9) 0.0008(7) 0.0019(7) 0.0017(7)
C25 0.0241(10) 0.0125(8) 0.0122(8) -0.0018(7) 0.0023(7) 0.0002(7)
C20 0.0215(9) 0.0115(8) 0.0157(9) -0.0021(7) -0.0005(7) -0.0008(7)
C21 0.0208(9) 0.0124(8) 0.0183(9) -0.0016(7) 0.0033(7) -0.0032(7)
C7 0.0198(9) 0.0171(9) 0.0152(9) 0.0029(7) -0.0044(7) -0.0027(7)
C23 0.0217(9) 0.0108(8) 0.0174(9) -0.0019(7) -0.0006(7) 0.0035(7)
C24 0.0191(9) 0.0133(8) 0.0183(9) -0.0029(7) 0.0032(7) 0.0004(7)
C6 0.0196(9) 0.0181(9) 0.0143(9) -0.0001(7) -0.0037(7) 0.0019(7)
C8 0.0201(9) 0.0121(8) 0.0174(9) 0.0024(7) 0.0038(7) -0.0003(7)
C9 0.0202(9) 0.0148(9) 0.0202(9) 0.0052(7) 0.0005(8) -0.0013(7)
C2 0.0239(10) 0.0250(10) 0.0178(9) 0.0005(8) 0.0016(8) 0.0040(8)
C13 0.0203(9) 0.0120(8) 0.0172(9) 0.0026(7) 0.0016(7) -0.0007(7)
C14 0.0193(9) 0.0232(10) 0.0159(9) 0.0035(7) -0.0004(7) -0.0008(8)
C17 0.0203(10) 0.0267(10) 0.0183(9) 0.0065(8) -0.0013(8) -0.0032(8)
C29 0.0231(10) 0.0222(10) 0.0213(10) 0.0004(8) -0.0034(8) 0.0055(8)
C3 0.0265(10) 0.0299(11) 0.0211(10) -0.0041(8) 0.0024(8) 0.0098(9)
C26 0.0208(10) 0.0220(10) 0.0167(9) 0.0000(7) -0.0029(7) -0.0019(8)
C27 0.0212(10) 0.0252(10) 0.0289(11) -0.0083(8) -0.0015(8) -0.0020(8)
C19 0.0376(13) 0.0323(12) 0.0216(10) 0.0014(9) -0.0059(9) -0.0064(10)
C12 0.0287(10) 0.0155(9) 0.0156(9) 0.0017(7) 0.0022(8) -0.0001(8)
C5 0.0258(10) 0.0173(9) 0.0194(9) -0.0001(7) -0.0042(8) -0.0003(8)
C16 0.0230(10) 0.0292(11) 0.0247(10) 0.0041(9) 0.0010(8) 0.0059(9)
C10 0.0189(9) 0.0191(9) 0.0277(10) 0.0055(8) 0.0036(8) 0.0009(8)
C4 0.0296(11) 0.0192(10) 0.0248(10) -0.0050(8) -0.0057(8) 0.0080(8)
C11 0.0264(10) 0.0169(9) 0.0234(10) 0.0020(8) 0.0092(8) 0.0020(8)
C15 0.0275(11) 0.0315(11) 0.0191(10) 0.0025(8) -0.0048(8) -0.0033(9)
C28 0.0221(10) 0.0248(11) 0.0323(11) -0.0054(9) -0.0072(9) 0.0021(8)
C18 0.0234(11) 0.0417(13) 0.0311(12) 0.0109(10) -0.0041(9) 0.0002(9)

loop_
_atom_type_symbol
_atom_type_description
_atom_type_scat_dispersion_real
_atom_type_scat_dispersion_imag
_atom_type_scat_source
C C 0.0033 0.0016 'International Tables Vol C Tables 4.2.6.8 and 6.1.1.4'
H H 0.0000 0.0000 'International Tables Vol C Tables 4.2.6.8 and 6.1.1.4'
Cl Cl 0.1484 0.1585 'International Tables Vol C Tables 4.2.6.8 and 6.1.1.4'
N N 0.0061 0.0033 'International Tables Vol C Tables 4.2.6.8 and 6.1.1.4'
O O 0.0106 0.0060 'International Tables Vol C Tables 4.2.6.8 and 6.1.1.4'
Ru Ru -1.2594 0.8363 'International Tables Vol C Tables 4.2.6.8 and 6.1.1.4'

loop_
_geom_angle_atom_site_label_1
_geom_angle_atom_site_label_2
_geom_angle_atom_site_label_3
_geom_angle
_geom_angle_site_symmetry_1
_geom_angle_site_symmetry_3
_geom_angle_publ_flag
O1 Ru1 Cl1 82.99(4) . . ?
O1 Ru1 N1 87.60(5) . . ?
O1 Ru1 C22 108.55(6) . . ?
O1 Ru1 C25 127.34(6) . . ?
O1 Ru1 C20 95.67(6) . . ?
O1 Ru1 C21 88.30(6) . . ?
O1 Ru1 C23 144.50(6) . . ?
O1 Ru1 C24 164.46(6) . . ?
N1 Ru1 Cl1 85.81(4) . . ?
N1 Ru1 C22 163.74(6) . . ?
N1 Ru1 C25 92.47(6) . . ?
N1 Ru1 C20 113.57(6) . . ?
N1 Ru1 C21 150.30(6) . . ?
N1 Ru1 C23 126.07(6) . . ?
N1 Ru1 C24 97.52(6) . . ?
C22 Ru1 Cl1 94.10(5) . . ?
C25 Ru1 Cl1 149.57(5) . . ?
C25 Ru1 C22 79.38(7) . . ?
C25 Ru1 C20 37.58(7) . . ?
C25 Ru1 C21 67.19(7) . . ?
C25 Ru1 C23 68.41(7) . . ?
C25 Ru1 C24 38.15(7) . . ?
C20 Ru1 Cl1 160.55(5) . . ?
C20 Ru1 C22 67.83(6) . . ?
C21 Ru1 Cl1 122.81(5) . . ?
C21 Ru1 C22 36.89(7) . . ?
C21 Ru1 C20 37.80(6) . . ?
C23 Ru1 Cl1 88.18(5) . . ?
C23 Ru1 C22 37.78(7) . . ?
C23 Ru1 C20 81.69(7) . . ?
C23 Ru1 C21 67.95(7) . . ?
C24 Ru1 Cl1 111.93(5) . . ?
C24 Ru1 C22 67.40(7) . . ?
C24 Ru1 C20 68.82(7) . . ?
C24 Ru1 C21 79.96(7) . . ?
C24 Ru1 C23 37.66(7) . . ?
C1 O1 Ru1 126.94(12) . . ?
C7 N1 Ru1 123.63(13) . . ?
C7 N1 C8 116.83(15) . . ?
C8 N1 Ru1 119.42(11) . . ?
O1 C1 C6 124.77(17) . . ?
O1 C1 C2 118.11(17) . . ?
C2 C1 C6 117.05(17) . . ?
Ru1 C22 H22 132.0 . . ?
C21 C22 Ru1 71.07(10) . . ?
C21 C22 H22 119.6 . . ?
C21 C22 C23 120.84(16) . . ?
C23 C22 Ru1 70.32(10) . . ?
C23 C22 H22 119.6 . . ?
Ru1 C25 H25 129.9 . . ?
C20 C25 Ru1 72.54(10) . . ?
C20 C25 H25 118.9 . . ?
C20 C25 C24 122.16(16) . . ?
C24 C25 Ru1 71.31(10) . . ?
C24 C25 H25 118.9 . . ?
C25 C20 Ru1 69.89(10) . . ?
C25 C20 C21 116.92(16) . . ?
C25 C20 C26 122.24(16) . . ?
C21 C20 Ru1 70.81(10) . . ?
C21 C20 C26 120.75(16) . . ?
C26 C20 Ru1 132.91(13) . . ?
Ru1 C21 H21 130.1 . . ?
C22 C21 Ru1 72.04(10) . . ?
C22 C21 C20 121.69(17) . . ?
C22 C21 H21 119.2 . . ?
C20 C21 Ru1 71.39(10) . . ?
C20 C21 H21 119.2 . . ?
N1 C7 H7 116.0 . . ?
N1 C7 C6 127.94(17) . . ?
C6 C7 H7 116.0 . . ?
C22 C23 Ru1 71.90(10) . . ?
C22 C23 C29 119.73(16) . . ?
C24 C23 Ru1 70.85(10) . . ?
C24 C23 C22 118.51(16) . . ?
C24 C23 C29 121.75(17) . . ?
C29 C23 Ru1 127.81(13) . . ?
Ru1 C24 H24 130.5 . . ?
C25 C24 Ru1 70.54(10) . . ?
C25 C24 H24 120.1 . . ?
C23 C24 Ru1 71.49(10) . . ?
C23 C24 C25 119.82(17) . . ?
C23 C24 H24 120.1 . . ?
C1 C6 C7 123.18(17) . . ?
C5 C6 C1 119.28(17) . . ?
C5 C6 C7 117.14(17) . . ?
C9 C8 N1 119.20(16) . . ?
C13 C8 N1 119.00(16) . . ?
C13 C8 C9 121.71(17) . . ?
C8 C9 C17 120.60(17) . . ?
C10 C9 C8 117.69(17) . . ?
C10 C9 C17 121.68(17) . . ?
C1 C2 H2 119.2 . . ?
C3 C2 C1 121.64(19) . . ?
C3 C2 H2 119.2 . . ?
C8 C13 C14 122.38(16) . . ?
C12 C13 C8 117.86(17) . . ?
C12 C13 C14 119.76(16) . . ?
C13 C14 H14 108.1 . . ?
C13 C14 C16 110.69(15) . . ?
C13 C14 C15 113.34(16) . . ?
C16 C14 H14 108.1 . . ?
C15 C14 H14 108.1 . . ?
C15 C14 C16 108.37(16) . . ?
C9 C17 H17 107.8 . . ?
C9 C17 C19 110.56(16) . . ?
C9 C17 C18 113.41(17) . . ?
C19 C17 H17 107.8 . . ?
C18 C17 H17 107.8 . . ?
C18 C17 C19 109.16(17) . . ?
C23 C29 H29A 109.5 . . ?
C23 C29 H29B 109.5 . . ?
C23 C29 H29C 109.5 . . ?
H29A C29 H29B 109.5 . . ?
H29A C29 H29C 109.5 . . ?
H29B C29 H29C 109.5 . . ?
C2 C3 H3 119.4 . . ?
C2 C3 C4 121.12(19) . . ?
C4 C3 H3 119.4 . . ?
C20 C26 H26 108.0 . . ?
C20 C26 C27 108.18(15) . . ?
C20 C26 C28 113.90(15) . . ?
C27 C26 H26 108.0 . . ?
C28 C26 H26 108.0 . . ?
C28 C26 C27 110.61(16) . . ?
C26 C27 H27A 109.5 . . ?
C26 C27 H27B 109.5 . . ?
C26 C27 H27C 109.5 . . ?
H27A C27 H27B 109.5 . . ?
H27A C27 H27C 109.5 . . ?
H27B C27 H27C 109.5 . . ?
C17 C19 H19A 109.5 . . ?
C17 C19 H19B 109.5 . . ?
C17 C19 H19C 109.5 . . ?
H19A C19 H19B 109.5 . . ?
H19A C19 H19C 109.5 . . ?
H19B C19 H19C 109.5 . . ?
C13 C12 H12 119.2 . . ?
C11 C12 C13 121.56(18) . . ?
C11 C12 H12 119.2 . . ?
C6 C5 H5 118.8 . . ?
C4 C5 C6 122.35(19) . . ?
C4 C5 H5 118.8 . . ?
C14 C16 H16A 109.5 . . ?
C14 C16 H16B 109.5 . . ?
C14 C16 H16C 109.5 . . ?
H16A C16 H16B 109.5 . . ?
H16A C16 H16C 109.5 . . ?
H16B C16 H16C 109.5 . . ?
C9 C10 H10 119.2 . . ?
C11 C10 C9 121.53(18) . . ?
C11 C10 H10 119.2 . . ?
C3 C4 H4 120.7 . . ?
C5 C4 C3 118.53(18) . . ?
C5 C4 H4 120.7 . . ?
C12 C11 C10 119.62(18) . . ?
C12 C11 H11 120.2 . . ?
C10 C11 H11 120.2 . . ?
C14 C15 H15A 109.5 . . ?
C14 C15 H15B 109.5 . . ?
C14 C15 H15C 109.5 . . ?
H15A C15 H15B 109.5 . . ?
H15A C15 H15C 109.5 . . ?
H15B C15 H15C 109.5 . . ?
C26 C28 H28A 109.5 . . ?
C26 C28 H28B 109.5 . . ?
C26 C28 H28C 109.5 . . ?
H28A C28 H28B 109.5 . . ?
H28A C28 H28C 109.5 . . ?
H28B C28 H28C 109.5 . . ?
C17 C18 H18A 109.5 . . ?
C17 C18 H18B 109.5 . . ?
C17 C18 H18C 109.5 . . ?
H18A C18 H18B 109.5 . . ?
H18A C18 H18C 109.5 . . ?
H18B C18 H18C 109.5 . . ?

loop_
_geom_bond_atom_site_label_1
_geom_bond_atom_site_label_2
_geom_bond_distance
_geom_bond_site_symmetry_2
_geom_bond_publ_flag
Ru1 Cl1 2.4385(4) . ?
Ru1 O1 2.0566(12) . ?
Ru1 N1 2.1071(15) . ?
Ru1 C22 2.2144(17) . ?
Ru1 C25 2.1751(17) . ?
Ru1 C20 2.2096(17) . ?
Ru1 C21 2.2020(18) . ?
Ru1 C23 2.1936(17) . ?
Ru1 C24 2.1853(18) . ?
O1 C1 1.296(2) . ?
N1 C7 1.296(2) . ?
N1 C8 1.455(2) . ?
C1 C6 1.424(3) . ?
C1 C2 1.423(3) . ?
C22 H22 0.9500 . ?
C22 C21 1.397(3) . ?
C22 C23 1.427(3) . ?
C25 H25 0.9500 . ?
C25 C20 1.413(3) . ?
C25 C24 1.425(3) . ?
C20 C21 1.429(2) . ?
C20 C26 1.520(2) . ?
C21 H21 0.9500 . ?
C7 H7 0.9500 . ?
C7 C6 1.431(3) . ?
C23 C24 1.413(3) . ?
C23 C29 1.501(3) . ?
C24 H24 0.9500 . ?
C6 C5 1.418(3) . ?
C8 C9 1.415(3) . ?
C8 C13 1.399(3) . ?
C9 C17 1.518(3) . ?
C9 C10 1.392(3) . ?
C2 H2 0.9500 . ?
C2 C3 1.379(3) . ?
C13 C14 1.528(3) . ?
C13 C12 1.397(3) . ?
C14 H14 1.0000 . ?
C14 C16 1.540(3) . ?
C14 C15 1.532(3) . ?
C17 H17 1.0000 . ?
C17 C19 1.537(3) . ?
C17 C18 1.530(3) . ?
C29 H29A 0.9800 . ?
C29 H29B 0.9800 . ?
C29 H29C 0.9800 . ?
C3 H3 0.9500 . ?
C3 C4 1.399(3) . ?
C26 H26 1.0000 . ?
C26 C27 1.535(3) . ?
C26 C28 1.529(3) . ?
C27 H27A 0.9800 . ?
C27 H27B 0.9800 . ?
C27 H27C 0.9800 . ?
C19 H19A 0.9800 . ?
C19 H19B 0.9800 . ?
C19 H19C 0.9800 . ?
C12 H12 0.9500 . ?
C12 C11 1.381(3) . ?
C5 H5 0.9500 . ?
C5 C4 1.368(3) . ?
C16 H16A 0.9800 . ?
C16 H16B 0.9800 . ?
C16 H16C 0.9800 . ?
C10 H10 0.9500 . ?
C10 C11 1.386(3) . ?
C4 H4 0.9500 . ?
C11 H11 0.9500 . ?
C15 H15A 0.9800 . ?
C15 H15B 0.9800 . ?
C15 H15C 0.9800 . ?
C28 H28A 0.9800 . ?
C28 H28B 0.9800 . ?
C28 H28C 0.9800 . ?
C18 H18A 0.9800 . ?
C18 H18B 0.9800 . ?
C18 H18C 0.9800 . ?

loop_
_geom_torsion_atom_site_label_1
_geom_torsion_atom_site_label_2
_geom_torsion_atom_site_label_3
_geom_torsion_atom_site_label_4
_geom_torsion
_geom_torsion_site_symmetry_1
_geom_torsion_site_symmetry_2
_geom_torsion_site_symmetry_3
_geom_torsion_site_symmetry_4
_geom_torsion_publ_flag
Ru1 O1 C1 C6 18.1(2) . . . . ?
Ru1 O1 C1 C2 -165.07(12) . . . . ?
Ru1 N1 C7 C6 -6.8(3) . . . . ?
Ru1 N1 C8 C9 -82.02(18) . . . . ?
Ru1 N1 C8 C13 94.51(17) . . . . ?
Ru1 C22 C21 C20 53.53(15) . . . . ?
Ru1 C22 C23 C24 -55.24(14) . . . . ?
Ru1 C22 C23 C29 123.78(16) . . . . ?
Ru1 C25 C20 C21 -54.65(14) . . . . ?
Ru1 C25 C20 C26 128.77(16) . . . . ?
Ru1 C25 C24 C23 53.80(15) . . . . ?
Ru1 C20 C21 C22 -53.82(15) . . . . ?
Ru1 C20 C26 C27 -158.66(15) . . . . ?
Ru1 C20 C26 C28 -35.2(3) . . . . ?
Ru1 C23 C24 C25 -53.35(15) . . . . ?
O1 C1 C6 C7 5.1(3) . . . . ?
O1 C1 C6 C5 177.64(17) . . . . ?
O1 C1 C2 C3 -178.86(17) . . . . ?
N1 C7 C6 C1 -10.9(3) . . . . ?
N1 C7 C6 C5 176.43(18) . . . . ?
N1 C8 C9 C17 -6.7(2) . . . . ?
N1 C8 C9 C10 175.03(16) . . . . ?
N1 C8 C13 C14 6.0(3) . . . . ?
N1 C8 C13 C12 -174.56(15) . . . . ?
C1 C6 C5 C4 0.9(3) . . . . ?
C1 C2 C3 C4 1.1(3) . . . . ?
C22 C23 C24 Ru1 55.76(14) . . . . ?
C22 C23 C24 C25 2.4(2) . . . . ?
C25 C20 C21 Ru1 54.19(14) . . . . ?
C25 C20 C21 C22 0.4(3) . . . . ?
C25 C20 C26 C27 109.55(19) . . . . ?
C25 C20 C26 C28 -127.02(19) . . . . ?
C20 C25 C24 Ru1 -54.07(15) . . . . ?
C20 C25 C24 C23 -0.3(3) . . . . ?
C21 C22 C23 Ru1 52.06(15) . . . . ?
C21 C22 C23 C24 -3.2(3) . . . . ?
C21 C22 C23 C29 175.84(16) . . . . ?
C21 C20 C26 C27 -66.9(2) . . . . ?
C21 C20 C26 C28 56.5(2) . . . . ?
C7 N1 C8 C9 101.88(19) . . . . ?
C7 N1 C8 C13 -81.6(2) . . . . ?
C7 C6 C5 C4 173.91(17) . . . . ?
C23 C22 C21 Ru1 -51.73(15) . . . . ?
C23 C22 C21 C20 1.8(3) . . . . ?
C24 C25 C20 Ru1 53.52(15) . . . . ?
C24 C25 C20 C21 -1.1(3) . . . . ?
C24 C25 C20 C26 -177.71(16) . . . . ?
C6 C1 C2 C3 -1.7(3) . . . . ?
C6 C5 C4 C3 -1.6(3) . . . . ?
C8 N1 C7 C6 169.15(17) . . . . ?
C8 C9 C17 C19 -87.6(2) . . . . ?
C8 C9 C17 C18 149.43(18) . . . . ?
C8 C9 C10 C11 0.2(3) . . . . ?
C8 C13 C14 C16 91.5(2) . . . . ?
C8 C13 C14 C15 -146.53(17) . . . . ?
C8 C13 C12 C11 -1.1(3) . . . . ?
C9 C8 C13 C14 -177.58(16) . . . . ?
C9 C8 C13 C12 1.9(3) . . . . ?
C9 C10 C11 C12 0.5(3) . . . . ?
C2 C1 C6 C7 -171.81(17) . . . . ?
C2 C1 C6 C5 0.7(3) . . . . ?
C2 C3 C4 C5 0.6(3) . . . . ?
C13 C8 C9 C17 176.84(17) . . . . ?
C13 C8 C9 C10 -1.4(3) . . . . ?
C13 C12 C11 C10 0.0(3) . . . . ?
C14 C13 C12 C11 178.32(17) . . . . ?
C17 C9 C10 C11 -178.06(17) . . . . ?
C29 C23 C24 Ru1 -123.25(17) . . . . ?
C29 C23 C24 C25 -176.60(16) . . . . ?
C26 C20 C21 Ru1 -129.18(16) . . . . ?
C26 C20 C21 C22 176.99(16) . . . . ?
C12 C13 C14 C16 -88.0(2) . . . . ?
C12 C13 C14 C15 34.0(2) . . . . ?
C10 C9 C17 C19 90.6(2) . . . . ?
C10 C9 C17 C18 -32.4(3) . . . . ?
